data_4066822
loop_
_publ_author_name
'Welch, Kevin D.'
'Dougherty, William G.'
'Kassel, W. Scott'
'DuBois, Daniel L.'
'Bullock, R. Morris'

_publ_section_title
;
 Synthesis, Structures, and Reactions of Manganese Complexes Containing
 Diphosphine Ligands with Pendant Amines
;
_journal_issue 20
_journal_name_full Organometallics
_journal_page_first 4532
_journal_paper_doi 10.1021/om100668e
_journal_volume 29
_journal_year 2010
_chemical_formula_sum 'C62 H56.5 Br F1.5 Mn N O P4'
_chemical_formula_weight 1118.81
_chemical_name_systematic
; 
 ? 
;
_space_group_IT_number 2
_symmetry_cell_setting triclinic
_symmetry_space_group_name_Hall '-P 1'
_symmetry_space_group_name_H-M 'P -1'
_atom_sites_solution_hydrogens geom
_atom_sites_solution_primary direct
_atom_sites_solution_secondary difmap
_audit_creation_method SHELXL-97
_cell_angle_alpha 102.992(2)
_cell_angle_beta 102.014(2)
_cell_angle_gamma 112.728(2)
_cell_formula_units_Z 2
_cell_length_a 12.8796(5)
_cell_length_b 13.5776(5)
_cell_length_c 17.9331(10)
_cell_measurement_reflns_used 9213
_cell_measurement_temperature 100(2)
_cell_measurement_theta_max 33.27
_cell_measurement_theta_min 2.22
_cell_volume 2662.3(2)
_computing_cell_refinement 'Bruker SAINT'
_computing_data_collection 'Bruker APEX2'
_computing_data_reduction 'Bruker SAINT'
_computing_molecular_graphics 'Bruker SHELXTL'
_computing_publication_material 'Bruker SHELXTL'
_computing_structure_refinement 'SHELXL-97 (Sheldrick, 2008)'
_computing_structure_solution 'SHELXS-97 (Sheldrick, 2008)'
_diffrn_ambient_temperature 100(2)
_diffrn_measured_fraction_theta_full 0.982
_diffrn_measured_fraction_theta_max 0.968
_diffrn_measurement_device_type 'Bruker APEX-II CCD'
_diffrn_measurement_method '\f and \w scans'
_diffrn_radiation_monochromator graphite
_diffrn_radiation_source 'fine-focus sealed tube'
_diffrn_radiation_type MoK\a
_diffrn_radiation_wavelength 0.71073
_diffrn_reflns_av_R_equivalents 0.0307
_diffrn_reflns_av_sigmaI/netI 0.0831
_diffrn_reflns_limit_h_max 19
_diffrn_reflns_limit_h_min -19
_diffrn_reflns_limit_k_max 20
_diffrn_reflns_limit_k_min -20
_diffrn_reflns_limit_l_max 27
_diffrn_reflns_limit_l_min -27
_diffrn_reflns_number 42297
_diffrn_reflns_theta_full 25.00
_diffrn_reflns_theta_max 33.34
_diffrn_reflns_theta_min 1.23
_exptl_absorpt_coefficient_mu 1.167
_exptl_absorpt_correction_T_max 0.9124
_exptl_absorpt_correction_T_min 0.8371
_exptl_absorpt_correction_type multi-scan
_exptl_absorpt_process_details SADABS
_exptl_crystal_colour orange
_exptl_crystal_density_diffrn 1.396
_exptl_crystal_density_method 'not measured'
_exptl_crystal_description block
_exptl_crystal_F_000 1154
_exptl_crystal_size_max 0.16
_exptl_crystal_size_mid 0.09
_exptl_crystal_size_min 0.08
_refine_diff_density_max 1.057
_refine_diff_density_min -0.911
_refine_diff_density_rms 0.106
_refine_ls_extinction_method none
_refine_ls_goodness_of_fit_ref 1.019
_refine_ls_hydrogen_treatment constr
_refine_ls_matrix_type full
_refine_ls_number_parameters 650
_refine_ls_number_reflns 19930
_refine_ls_number_restraints 1
_refine_ls_restrained_S_all 1.019
_refine_ls_R_factor_all 0.0963
_refine_ls_R_factor_gt 0.0506
_refine_ls_shift/su_max 0.001
_refine_ls_shift/su_mean 0.000
_refine_ls_structure_factor_coef Fsqd
_refine_ls_weighting_details 'calc w=1/[\s^2^(Fo^2^)+(0.0528P)^2^+0.9060P] where P=(Fo^2^+2Fc^2^)/3'
_refine_ls_weighting_scheme calc
_refine_ls_wR_factor_gt 0.1089
_refine_ls_wR_factor_ref 0.1249
_reflns_number_gt 13181
_reflns_number_total 19930
_reflns_threshold_expression >2sigma(I)
_cod_data_source_file om100668e_si_002.cif
_cod_data_source_block pnl030b
_cod_depositor_comments
;
The following automatic conversions were performed:

'_symmetry_cell_setting' value 'Triclinic' changed to 'triclinic'
according to /home/saulius/struct/CIF-dictionaries/cif_core.dic
dictionary named 'cif_core.dic' version 2.4.1 from 2010-06-29.

Automatic conversion script
Id: cif_fix_values 1715 2011-07-08 13:25:40Z adriana 
;
_cod_original_sg_symbol_H-M P-1
_cod_original_formula_sum 'C62 H56.50 Br F1.50 Mn N O P4'
_cod_database_code 4066822

loop_
_symmetry_equiv_pos_as_xyz
'x, y, z'
'-x, -y, -z'

loop_
_atom_site_label
_atom_site_type_symbol
_atom_site_fract_x
_atom_site_fract_y
_atom_site_fract_z
_atom_site_U_iso_or_equiv
_atom_site_adp_type
_atom_site_occupancy
_atom_site_symmetry_multiplicity
_atom_site_calc_flag
_atom_site_refinement_flags
_atom_site_disorder_assembly
_atom_site_disorder_group
Mn1 Mn 0.28765(3) 0.48538(3) 0.237356(18) 0.01050(7) Uani 1 1 d . . .
Br1 Br 0.434644(19) 0.426365(19) 0.312578(13) 0.01652(6) Uani 1 1 d . . .
F1 F 0.6812(3) 1.1289(2) 0.12900(17) 0.1279(13) Uani 1 1 d . . .
F2 F 0.1778(4) 1.0141(3) 0.6135(3) 0.0621(12) Uani 0.50 1 d PD A -1
N1 N 0.59130(16) 0.64886(16) 0.20483(11) 0.0159(4) Uani 1 1 d . . .
O1 O 0.14816(12) 0.56621(12) 0.14676(8) 0.0109(3) Uani 1 1 d . . .
P1 P 0.44086(5) 0.66577(5) 0.29547(3) 0.01223(11) Uani 1 1 d . . .
P2 P 0.36459(5) 0.45425(5) 0.13581(3) 0.01245(11) Uani 1 1 d . . .
P3 P 0.17421(5) 0.49088(5) 0.32217(3) 0.01228(11) Uani 1 1 d . . .
P4 P 0.11354(5) 0.31423(5) 0.18912(3) 0.01266(11) Uani 1 1 d . . .
C1 C 0.4815(2) 0.67341(19) 0.45688(13) 0.0169(4) Uani 1 1 d . . .
H1A H 0.4526 0.5938 0.4340 0.020 Uiso 1 1 calc R . .
C2 C 0.5127(2) 0.7225(2) 0.54014(14) 0.0201(5) Uani 1 1 d . . .
H2A H 0.5063 0.6769 0.5737 0.024 Uiso 1 1 calc R . .
C3 C 0.5532(2) 0.8385(2) 0.57405(14) 0.0217(5) Uani 1 1 d . . .
H3A H 0.5715 0.8720 0.6306 0.026 Uiso 1 1 calc R . .
C4 C 0.5669(2) 0.9051(2) 0.52507(14) 0.0225(5) Uani 1 1 d . . .
H4A H 0.5966 0.9848 0.5484 0.027 Uiso 1 1 calc R . .
C5 C 0.5373(2) 0.85573(19) 0.44196(14) 0.0196(5) Uani 1 1 d . . .
H5A H 0.5483 0.9022 0.4090 0.024 Uiso 1 1 calc R . .
C6 C 0.49154(19) 0.73822(18) 0.40643(13) 0.0139(4) Uani 1 1 d . . .
C7 C 0.3395(2) 0.80989(19) 0.27796(13) 0.0181(4) Uani 1 1 d . . .
H7A H 0.2881 0.7700 0.3035 0.022 Uiso 1 1 calc R . .
C8 C 0.3291(2) 0.8995(2) 0.25878(15) 0.0247(5) Uani 1 1 d . . .
H8A H 0.2733 0.9229 0.2732 0.030 Uiso 1 1 calc R . .
C9 C 0.4005(3) 0.9554(2) 0.21834(15) 0.0298(6) Uani 1 1 d . . .
H9A H 0.3934 1.0169 0.2050 0.036 Uiso 1 1 calc R . .
C10 C 0.4816(3) 0.9212(2) 0.19760(16) 0.0303(6) Uani 1 1 d . . .
H10A H 0.5284 0.9577 0.1683 0.036 Uiso 1 1 calc R . .
C11 C 0.4952(2) 0.8339(2) 0.21931(14) 0.0227(5) Uani 1 1 d . . .
H11A H 0.5530 0.8126 0.2062 0.027 Uiso 1 1 calc R . .
C12 C 0.4245(2) 0.77702(18) 0.26031(13) 0.0161(4) Uani 1 1 d . . .
C13 C 0.58788(18) 0.68348(19) 0.28776(13) 0.0150(4) Uani 1 1 d . . .
H13A H 0.6464 0.7643 0.3157 0.018 Uiso 1 1 calc R . .
H13B H 0.6138 0.6389 0.3171 0.018 Uiso 1 1 calc R . .
C14 C 0.7169(2) 0.6917(2) 0.20918(15) 0.0253(5) Uani 1 1 d . . .
H14A H 0.7583 0.7743 0.2357 0.038 Uiso 1 1 calc R . .
H14B H 0.7215 0.6725 0.1543 0.038 Uiso 1 1 calc R . .
H14C H 0.7547 0.6568 0.2405 0.038 Uiso 1 1 calc R . .
C15 C 0.52976(19) 0.52576(19) 0.16272(13) 0.0157(4) Uani 1 1 d . . .
H15A H 0.5627 0.4902 0.1972 0.019 Uiso 1 1 calc R . .
H15B H 0.5494 0.5102 0.1122 0.019 Uiso 1 1 calc R . .
C16 C 0.3640(2) 0.2860(2) 0.00943(14) 0.0228(5) Uani 1 1 d . . .
H16A H 0.3848 0.3426 -0.0153 0.027 Uiso 1 1 calc R . .
C17 C 0.3530(2) 0.1800(2) -0.02918(16) 0.0306(6) Uani 1 1 d . . .
H17A H 0.3656 0.1643 -0.0800 0.037 Uiso 1 1 calc R . .
C18 C 0.3235(2) 0.0971(2) 0.00664(16) 0.0287(6) Uani 1 1 d . . .
H18A H 0.3152 0.0241 -0.0197 0.034 Uiso 1 1 calc R . .
C19 C 0.3061(2) 0.1211(2) 0.08087(16) 0.0251(5) Uani 1 1 d . . .
H19A H 0.2863 0.0645 0.1057 0.030 Uiso 1 1 calc R . .
C20 C 0.3174(2) 0.2273(2) 0.11934(14) 0.0194(5) Uani 1 1 d . . .
H20A H 0.3059 0.2430 0.1705 0.023 Uiso 1 1 calc R . .
C21 C 0.34522(19) 0.31131(18) 0.08379(13) 0.0152(4) Uani 1 1 d . . .
C22 C 0.3797(2) 0.5991(2) 0.04293(14) 0.0215(5) Uani 1 1 d . . .
H22A H 0.4549 0.6505 0.0829 0.026 Uiso 1 1 calc R . .
C23 C 0.3356(2) 0.6291(2) -0.02138(15) 0.0266(5) Uani 1 1 d . . .
H23A H 0.3811 0.7010 -0.0251 0.032 Uiso 1 1 calc R . .
C24 C 0.2262(2) 0.5553(2) -0.07992(15) 0.0249(5) Uani 1 1 d . . .
H24A H 0.1970 0.5758 -0.1241 0.030 Uiso 1 1 calc R . .
C25 C 0.1596(2) 0.4516(2) -0.07384(15) 0.0253(5) Uani 1 1 d . . .
H25A H 0.0838 0.4013 -0.1134 0.030 Uiso 1 1 calc R . .
C26 C 0.2027(2) 0.4206(2) -0.01032(14) 0.0215(5) Uani 1 1 d . . .
H26A H 0.1562 0.3489 -0.0069 0.026 Uiso 1 1 calc R . .
C27 C 0.31417(19) 0.49379(19) 0.04903(13) 0.0148(4) Uani 1 1 d . . .
C28 C 0.2595(2) 0.41946(19) 0.44812(13) 0.0175(4) Uani 1 1 d . . .
H28A H 0.3238 0.4268 0.4280 0.021 Uiso 1 1 calc R . .
C29 C 0.2545(2) 0.3851(2) 0.51535(14) 0.0217(5) Uani 1 1 d . . .
H29A H 0.3163 0.3704 0.5415 0.026 Uiso 1 1 calc R . .
C30 C 0.1605(2) 0.3722(2) 0.54424(14) 0.0227(5) Uani 1 1 d . . .
H30A H 0.1582 0.3497 0.5906 0.027 Uiso 1 1 calc R . .
C31 C 0.0695(2) 0.3921(2) 0.50566(15) 0.0241(5) Uani 1 1 d . . .
H31A H 0.0036 0.3811 0.5246 0.029 Uiso 1 1 calc R . .
C32 C 0.0746(2) 0.4281(2) 0.43920(14) 0.0206(5) Uani 1 1 d . . .
H32A H 0.0126 0.4427 0.4133 0.025 Uiso 1 1 calc R . .
C33 C 0.17039(19) 0.44313(18) 0.41027(13) 0.0146(4) Uani 1 1 d . . .
C34 C 0.0589(2) 0.62858(19) 0.30205(14) 0.0193(5) Uani 1 1 d . . .
H34A H 0.0082 0.5708 0.2514 0.023 Uiso 1 1 calc R . .
C35 C 0.0468(2) 0.7274(2) 0.32445(16) 0.0240(5) Uani 1 1 d . . .
H35A H -0.0119 0.7367 0.2889 0.029 Uiso 1 1 calc R . .
C36 C 0.1194(2) 0.8124(2) 0.39788(16) 0.0241(5) Uani 1 1 d . . .
H36A H 0.1112 0.8801 0.4127 0.029 Uiso 1 1 calc R . .
C37 C 0.2044(2) 0.7979(2) 0.44987(15) 0.0218(5) Uani 1 1 d . . .
H37A H 0.2544 0.8557 0.5006 0.026 Uiso 1 1 calc R . .
C38 C 0.2167(2) 0.69925(19) 0.42799(13) 0.0170(4) Uani 1 1 d . . .
H38A H 0.2747 0.6899 0.4641 0.020 Uiso 1 1 calc R . .
C39 C 0.14483(19) 0.61343(18) 0.35340(13) 0.0135(4) Uani 1 1 d . . .
C40 C 0.03508(19) 0.37729(18) 0.24374(13) 0.0150(4) Uani 1 1 d . . .
H40A H -0.0098 0.4066 0.2109 0.018 Uiso 1 1 calc R . .
H40B H -0.0173 0.3253 0.2659 0.018 Uiso 1 1 calc R . .
C41 C 0.1662(2) 0.17484(19) 0.27177(14) 0.0188(5) Uani 1 1 d . . .
H41A H 0.2459 0.2334 0.2934 0.023 Uiso 1 1 calc R . .
C42 C 0.1358(2) 0.0787(2) 0.29482(15) 0.0237(5) Uani 1 1 d . . .
H42A H 0.1949 0.0722 0.3322 0.028 Uiso 1 1 calc R . .
C43 C 0.0201(2) -0.0073(2) 0.26342(15) 0.0246(5) Uani 1 1 d . . .
H43A H 0.0000 -0.0731 0.2787 0.029 Uiso 1 1 calc R . .
C44 C -0.0666(2) 0.0027(2) 0.20954(16) 0.0249(5) Uani 1 1 d . . .
H44A H -0.1464 -0.0558 0.1885 0.030 Uiso 1 1 calc R . .
C45 C -0.0369(2) 0.0982(2) 0.18639(15) 0.0217(5) Uani 1 1 d . . .
H45A H -0.0965 0.1044 0.1493 0.026 Uiso 1 1 calc R . .
C46 C 0.0803(2) 0.18564(18) 0.21716(13) 0.0152(4) Uani 1 1 d . . .
C47 C -0.0446(2) 0.2987(2) 0.04626(14) 0.0202(5) Uani 1 1 d . . .
H47A H -0.0515 0.3597 0.0792 0.024 Uiso 1 1 calc R . .
C48 C -0.1018(2) 0.2570(2) -0.03678(15) 0.0242(5) Uani 1 1 d . . .
H48A H -0.1483 0.2888 -0.0604 0.029 Uiso 1 1 calc R . .
C49 C -0.0911(2) 0.1689(2) -0.08520(15) 0.0270(6) Uani 1 1 d . . .
H49A H -0.1290 0.1413 -0.1422 0.032 Uiso 1 1 calc R . .
C50 C -0.0252(2) 0.1210(2) -0.05072(15) 0.0251(5) Uani 1 1 d . . .
H50A H -0.0183 0.0603 -0.0841 0.030 Uiso 1 1 calc R . .
C51 C 0.0306(2) 0.16141(19) 0.03245(14) 0.0199(5) Uani 1 1 d . . .
H51A H 0.0743 0.1270 0.0559 0.024 Uiso 1 1 calc R . .
C52 C 0.02335(19) 0.25207(18) 0.08207(13) 0.0150(4) Uani 1 1 d . . .
C53 C 0.2011(2) 0.53545(18) 0.18087(14) 0.0176(5) Uani 1 1 d . . .
C54 C 0.6933(3) 1.1906(3) 0.2032(2) 0.0523(10) Uani 1 1 d . . .
C55 C 0.6446(3) 1.2656(3) 0.2101(2) 0.0540(10) Uani 1 1 d . . .
H55A H 0.6017 1.2740 0.1640 0.065 Uiso 1 1 calc R . .
C56 C 0.6618(4) 1.3272(3) 0.2877(3) 0.0587(11) Uani 1 1 d . . .
H56A H 0.6309 1.3804 0.2959 0.070 Uiso 1 1 calc R . .
C57 C 0.7219(4) 1.3131(3) 0.3521(2) 0.0603(11) Uani 1 1 d . . .
H57A H 0.7332 1.3572 0.4051 0.072 Uiso 1 1 calc R . .
C58 C 0.7656(3) 1.2393(4) 0.3430(2) 0.0572(11) Uani 1 1 d . . .
H58A H 0.8065 1.2301 0.3895 0.069 Uiso 1 1 calc R . .
C59 C 0.7527(3) 1.1770(3) 0.2688(3) 0.0549(10) Uani 1 1 d . . .
H59A H 0.7848 1.1244 0.2624 0.066 Uiso 1 1 calc R . .
C60 C 0.0927(4) 1.0087(3) 0.5583(2) 0.0522(9) Uani 1 1 d D . .
H60A H 0.1570 1.0143 0.5991 0.063 Uiso 0.50 1 calc PR A 1
C61 C 0.1145(4) 1.0860(3) 0.5181(2) 0.0509(9) Uani 1 1 d . . .
H61A H 0.1929 1.1442 0.5308 0.061 Uiso 1 1 calc R . .
C62 C -0.0213(4) 0.9226(3) 0.5405(2) 0.0507(9) Uani 1 1 d . . .
H62A H -0.0343 0.8701 0.5689 0.061 Uiso 1 1 calc R . .

loop_
_atom_site_aniso_label
_atom_site_aniso_U_11
_atom_site_aniso_U_22
_atom_site_aniso_U_33
_atom_site_aniso_U_23
_atom_site_aniso_U_13
_atom_site_aniso_U_12
Mn1 0.01113(15) 0.01101(15) 0.00968(14) 0.00382(12) 0.00306(12) 0.00533(12)
Br1 0.01690(11) 0.01898(11) 0.01555(11) 0.00732(9) 0.00483(8) 0.00941(9)
F1 0.152(3) 0.095(2) 0.0771(19) -0.0271(16) 0.070(2) 0.012(2)
F2 0.056(3) 0.040(2) 0.069(3) 0.007(2) 0.014(2) 0.010(2)
N1 0.0126(9) 0.0182(9) 0.0136(9) 0.0038(7) 0.0053(7) 0.0043(7)
O1 0.0083(7) 0.0098(7) 0.0093(7) -0.0015(5) 0.0027(5) 0.0017(6)
P1 0.0130(3) 0.0122(2) 0.0105(2) 0.0041(2) 0.0036(2) 0.0048(2)
P2 0.0136(3) 0.0138(3) 0.0103(2) 0.0041(2) 0.0040(2) 0.0064(2)
P3 0.0126(3) 0.0121(2) 0.0126(3) 0.0042(2) 0.0043(2) 0.0060(2)
P4 0.0135(3) 0.0114(2) 0.0124(3) 0.0036(2) 0.0032(2) 0.0059(2)
C1 0.0188(11) 0.0165(10) 0.0145(10) 0.0050(9) 0.0035(9) 0.0083(9)
C2 0.0231(12) 0.0234(12) 0.0139(10) 0.0086(9) 0.0040(9) 0.0106(10)
C3 0.0245(12) 0.0237(12) 0.0109(10) 0.0012(9) 0.0004(9) 0.0105(10)
C4 0.0260(13) 0.0154(11) 0.0173(11) 0.0008(9) 0.0011(10) 0.0065(10)
C5 0.0226(12) 0.0140(10) 0.0169(11) 0.0054(9) 0.0033(9) 0.0046(9)
C6 0.0129(10) 0.0149(10) 0.0128(10) 0.0042(8) 0.0033(8) 0.0061(8)
C7 0.0180(11) 0.0167(11) 0.0152(10) 0.0037(9) -0.0002(9) 0.0072(9)
C8 0.0272(13) 0.0196(12) 0.0212(12) 0.0013(10) -0.0011(10) 0.0123(10)
C9 0.0441(16) 0.0183(12) 0.0237(13) 0.0095(10) 0.0024(12) 0.0140(12)
C10 0.0407(16) 0.0233(13) 0.0278(14) 0.0160(11) 0.0130(12) 0.0106(12)
C11 0.0278(13) 0.0199(12) 0.0213(12) 0.0097(10) 0.0100(10) 0.0092(10)
C12 0.0178(11) 0.0126(10) 0.0122(10) 0.0024(8) 0.0008(8) 0.0045(8)
C13 0.0117(10) 0.0170(10) 0.0132(10) 0.0046(8) 0.0030(8) 0.0042(8)
C14 0.0143(11) 0.0313(14) 0.0237(13) 0.0068(11) 0.0091(10) 0.0039(10)
C15 0.0150(10) 0.0206(11) 0.0135(10) 0.0062(9) 0.0061(8) 0.0092(9)
C16 0.0263(13) 0.0211(12) 0.0195(12) 0.0036(10) 0.0105(10) 0.0096(10)
C17 0.0376(16) 0.0253(13) 0.0234(13) -0.0039(11) 0.0107(12) 0.0152(12)
C18 0.0263(13) 0.0196(12) 0.0314(14) -0.0045(11) 0.0016(11) 0.0131(11)
C19 0.0257(13) 0.0185(12) 0.0300(14) 0.0073(10) 0.0035(11) 0.0123(10)
C20 0.0207(11) 0.0206(11) 0.0175(11) 0.0050(9) 0.0030(9) 0.0123(10)
C21 0.0128(10) 0.0166(10) 0.0146(10) 0.0022(8) 0.0029(8) 0.0077(8)
C22 0.0243(12) 0.0199(11) 0.0179(11) 0.0071(9) 0.0039(10) 0.0087(10)
C23 0.0337(14) 0.0252(13) 0.0241(13) 0.0140(11) 0.0080(11) 0.0141(11)
C24 0.0278(13) 0.0383(15) 0.0188(12) 0.0151(11) 0.0088(10) 0.0213(12)
C25 0.0207(12) 0.0393(15) 0.0179(12) 0.0135(11) 0.0048(10) 0.0143(11)
C26 0.0186(11) 0.0261(12) 0.0182(11) 0.0105(10) 0.0059(9) 0.0070(10)
C27 0.0158(10) 0.0215(11) 0.0119(10) 0.0068(9) 0.0067(8) 0.0115(9)
C28 0.0183(11) 0.0198(11) 0.0163(11) 0.0077(9) 0.0077(9) 0.0085(9)
C29 0.0210(12) 0.0264(13) 0.0198(12) 0.0120(10) 0.0062(9) 0.0108(10)
C30 0.0299(13) 0.0251(12) 0.0165(11) 0.0110(10) 0.0108(10) 0.0119(11)
C31 0.0281(13) 0.0285(13) 0.0261(13) 0.0133(11) 0.0182(11) 0.0160(11)
C32 0.0202(12) 0.0249(12) 0.0236(12) 0.0111(10) 0.0113(10) 0.0134(10)
C33 0.0173(10) 0.0131(10) 0.0146(10) 0.0051(8) 0.0069(8) 0.0070(8)
C34 0.0198(11) 0.0178(11) 0.0199(11) 0.0058(9) 0.0042(9) 0.0095(9)
C35 0.0244(13) 0.0244(12) 0.0305(14) 0.0124(11) 0.0089(11) 0.0166(11)
C36 0.0321(14) 0.0183(11) 0.0317(14) 0.0099(10) 0.0168(11) 0.0170(11)
C37 0.0268(13) 0.0176(11) 0.0188(11) 0.0024(9) 0.0100(10) 0.0090(10)
C38 0.0200(11) 0.0165(10) 0.0167(11) 0.0052(9) 0.0081(9) 0.0094(9)
C39 0.0138(10) 0.0139(10) 0.0156(10) 0.0061(8) 0.0073(8) 0.0071(8)
C40 0.0136(10) 0.0129(10) 0.0162(10) 0.0029(8) 0.0052(8) 0.0048(8)
C41 0.0176(11) 0.0177(11) 0.0198(11) 0.0079(9) 0.0052(9) 0.0064(9)
C42 0.0271(13) 0.0253(13) 0.0245(12) 0.0127(11) 0.0085(10) 0.0153(11)
C43 0.0339(14) 0.0169(11) 0.0278(13) 0.0130(10) 0.0126(11) 0.0120(11)
C44 0.0218(12) 0.0170(11) 0.0291(13) 0.0092(10) 0.0050(10) 0.0032(10)
C45 0.0203(12) 0.0197(11) 0.0239(12) 0.0096(10) 0.0055(10) 0.0073(10)
C46 0.0178(11) 0.0126(10) 0.0152(10) 0.0040(8) 0.0059(8) 0.0070(8)
C47 0.0213(12) 0.0206(11) 0.0195(11) 0.0068(9) 0.0042(9) 0.0116(10)
C48 0.0214(12) 0.0274(13) 0.0224(12) 0.0109(11) 0.0010(10) 0.0113(10)
C49 0.0261(13) 0.0280(13) 0.0140(11) 0.0041(10) -0.0028(10) 0.0060(11)
C50 0.0289(13) 0.0214(12) 0.0172(11) -0.0007(10) 0.0014(10) 0.0109(11)
C51 0.0218(12) 0.0183(11) 0.0161(11) 0.0021(9) 0.0022(9) 0.0096(10)
C52 0.0131(10) 0.0139(10) 0.0143(10) 0.0041(8) 0.0012(8) 0.0046(8)
C53 0.0184(11) 0.0100(10) 0.0171(11) -0.0006(8) 0.0094(9) 0.0005(8)
C54 0.052(2) 0.0414(19) 0.0388(19) -0.0058(16) 0.0281(17) 0.0003(17)
C55 0.0411(19) 0.083(3) 0.049(2) 0.043(2) 0.0164(17) 0.026(2)
C56 0.073(3) 0.068(3) 0.087(3) 0.044(2) 0.056(2) 0.057(2)
C57 0.080(3) 0.053(2) 0.039(2) 0.0117(18) 0.030(2) 0.017(2)
C58 0.0298(18) 0.070(3) 0.055(2) 0.034(2) 0.0041(16) 0.0044(18)
C59 0.043(2) 0.044(2) 0.109(3) 0.045(2) 0.045(2) 0.0287(17)
C60 0.078(3) 0.0342(18) 0.0354(18) 0.0013(15) 0.0235(19) 0.0200(19)
C61 0.068(2) 0.0301(17) 0.042(2) -0.0001(15) 0.0262(19) 0.0127(17)
C62 0.083(3) 0.0289(16) 0.0371(18) 0.0050(14) 0.0327(19) 0.0187(18)

loop_
_atom_type_symbol
_atom_type_description
_atom_type_scat_dispersion_real
_atom_type_scat_dispersion_imag
_atom_type_scat_source
C C 0.0033 0.0016 'International Tables Vol C Tables 4.2.6.8 and 6.1.1.4'
H H 0.0000 0.0000 'International Tables Vol C Tables 4.2.6.8 and 6.1.1.4'
N N 0.0061 0.0033 'International Tables Vol C Tables 4.2.6.8 and 6.1.1.4'
O O 0.0106 0.0060 'International Tables Vol C Tables 4.2.6.8 and 6.1.1.4'
P P 0.1023 0.0942 'International Tables Vol C Tables 4.2.6.8 and 6.1.1.4'
Mn Mn 0.3368 0.7283 'International Tables Vol C Tables 4.2.6.8 and 6.1.1.4'
Br Br -0.2901 2.4595 'International Tables Vol C Tables 4.2.6.8 and 6.1.1.4'
F F 0.0171 0.0103 'International Tables Vol C Tables 4.2.6.8 and 6.1.1.4'

loop_
_geom_angle_atom_site_label_1
_geom_angle_atom_site_label_2
_geom_angle_atom_site_label_3
_geom_angle
_geom_angle_site_symmetry_1
C53 Mn1 P2 90.29(7) .
C53 Mn1 P1 89.96(7) .
P2 Mn1 P1 89.54(2) .
C53 Mn1 P3 84.68(7) .
P2 Mn1 P3 168.92(2) .
P1 Mn1 P3 100.30(2) .
C53 Mn1 P4 85.66(7) .
P2 Mn1 P4 99.15(2) .
P1 Mn1 P4 170.27(2) .
P3 Mn1 P4 70.67(2) .
C53 Mn1 Br1 172.63(7) .
P2 Mn1 Br1 84.010(18) .
P1 Mn1 Br1 85.343(18) .
P3 Mn1 Br1 101.733(18) .
P4 Mn1 Br1 99.823(18) .
C15 N1 C13 114.10(17) .
C15 N1 C14 108.79(18) .
C13 N1 C14 108.01(17) .
C12 P1 C6 99.69(10) .
C12 P1 C13 102.10(10) .
C6 P1 C13 97.11(10) .
C12 P1 Mn1 118.12(7) .
C6 P1 Mn1 119.95(7) .
C13 P1 Mn1 116.19(7) .
C27 P2 C21 100.84(10) .
C27 P2 C15 103.10(10) .
C21 P2 C15 95.40(10) .
C27 P2 Mn1 115.49(7) .
C21 P2 Mn1 121.28(7) .
C15 P2 Mn1 117.25(7) .
C33 P3 C39 100.52(10) .
C33 P3 C40 101.80(10) .
C39 P3 C40 105.92(10) .
C33 P3 Mn1 130.02(7) .
C39 P3 Mn1 120.81(7) .
C40 P3 Mn1 93.14(7) .
C33 P3 P4 109.81(7) .
C39 P3 P4 139.77(7) .
C40 P3 P4 43.21(7) .
Mn1 P3 P4 54.764(18) .
C52 P4 C46 100.73(10) .
C52 P4 C40 106.98(10) .
C46 P4 C40 100.67(10) .
C52 P4 Mn1 120.81(7) .
C46 P4 Mn1 130.08(8) .
C40 P4 Mn1 92.88(7) .
C52 P4 P3 140.66(8) .
C46 P4 P3 108.84(7) .
C40 P4 P3 43.14(7) .
Mn1 P4 P3 54.564(18) .
C6 C1 C2 121.4(2) .
C6 C1 H1A 119.3 .
C2 C1 H1A 119.3 .
C3 C2 C1 119.8(2) .
C3 C2 H2A 120.1 .
C1 C2 H2A 120.1 .
C2 C3 C4 119.7(2) .
C2 C3 H3A 120.1 .
C4 C3 H3A 120.1 .
C5 C4 C3 120.2(2) .
C5 C4 H4A 119.9 .
C3 C4 H4A 119.9 .
C4 C5 C6 120.7(2) .
C4 C5 H5A 119.7 .
C6 C5 H5A 119.7 .
C1 C6 C5 118.1(2) .
C1 C6 P1 118.94(16) .
C5 C6 P1 122.93(16) .
C8 C7 C12 121.0(2) .
C8 C7 H7A 119.5 .
C12 C7 H7A 119.5 .
C7 C8 C9 119.9(2) .
C7 C8 H8A 120.0 .
C9 C8 H8A 120.0 .
C10 C9 C8 119.8(2) .
C10 C9 H9A 120.1 .
C8 C9 H9A 120.1 .
C9 C10 C11 120.3(2) .
C9 C10 H10A 119.8 .
C11 C10 H10A 119.8 .
C10 C11 C12 120.6(2) .
C10 C11 H11A 119.7 .
C12 C11 H11A 119.7 .
C7 C12 C11 118.2(2) .
C7 C12 P1 118.16(17) .
C11 C12 P1 123.64(18) .
N1 C13 P1 115.40(15) .
N1 C13 H13A 108.4 .
P1 C13 H13A 108.4 .
N1 C13 H13B 108.4 .
P1 C13 H13B 108.4 .
H13A C13 H13B 107.5 .
N1 C14 H14A 109.5 .
N1 C14 H14B 109.5 .
H14A C14 H14B 109.5 .
N1 C14 H14C 109.5 .
H14A C14 H14C 109.5 .
H14B C14 H14C 109.5 .
N1 C15 P2 117.05(15) .
N1 C15 H15A 108.0 .
P2 C15 H15A 108.0 .
N1 C15 H15B 108.0 .
P2 C15 H15B 108.0 .
H15A C15 H15B 107.3 .
C17 C16 C21 121.4(2) .
C17 C16 H16A 119.3 .
C21 C16 H16A 119.3 .
C18 C17 C16 119.7(2) .
C18 C17 H17A 120.1 .
C16 C17 H17A 120.1 .
C17 C18 C19 119.7(2) .
C17 C18 H18A 120.1 .
C19 C18 H18A 120.1 .
C18 C19 C20 120.4(2) .
C18 C19 H19A 119.8 .
C20 C19 H19A 119.8 .
C19 C20 C21 120.8(2) .
C19 C20 H20A 119.6 .
C21 C20 H20A 119.6 .
C20 C21 C16 117.9(2) .
C20 C21 P2 121.15(17) .
C16 C21 P2 120.87(17) .
C23 C22 C27 120.4(2) .
C23 C22 H22A 119.8 .
C27 C22 H22A 119.8 .
C24 C23 C22 120.5(2) .
C24 C23 H23A 119.7 .
C22 C23 H23A 119.7 .
C25 C24 C23 119.6(2) .
C25 C24 H24A 120.2 .
C23 C24 H24A 120.2 .
C24 C25 C26 120.3(2) .
C24 C25 H25A 119.8 .
C26 C25 H25A 119.8 .
C25 C26 C27 120.8(2) .
C25 C26 H26A 119.6 .
C27 C26 H26A 119.6 .
C22 C27 C26 118.3(2) .
C22 C27 P2 121.76(17) .
C26 C27 P2 119.77(17) .
C29 C28 C33 120.1(2) .
C29 C28 H28A 120.0 .
C33 C28 H28A 120.0 .
C30 C29 C28 120.5(2) .
C30 C29 H29A 119.7 .
C28 C29 H29A 119.7 .
C29 C30 C31 120.0(2) .
C29 C30 H30A 120.0 .
C31 C30 H30A 120.0 .
C30 C31 C32 119.9(2) .
C30 C31 H31A 120.0 .
C32 C31 H31A 120.0 .
C31 C32 C33 120.5(2) .
C31 C32 H32A 119.7 .
C33 C32 H32A 119.7 .
C28 C33 C32 119.0(2) .
C28 C33 P3 121.72(16) .
C32 C33 P3 119.30(17) .
C35 C34 C39 120.5(2) .
C35 C34 H34A 119.7 .
C39 C34 H34A 119.7 .
C36 C35 C34 120.7(2) .
C36 C35 H35A 119.7 .
C34 C35 H35A 119.7 .
C37 C36 C35 119.4(2) .
C37 C36 H36A 120.3 .
C35 C36 H36A 120.3 .
C36 C37 C38 120.3(2) .
C36 C37 H37A 119.9 .
C38 C37 H37A 119.9 .
C37 C38 C39 120.8(2) .
C37 C38 H38A 119.6 .
C39 C38 H38A 119.6 .
C38 C39 C34 118.4(2) .
C38 C39 P3 119.42(17) .
C34 C39 P3 122.02(16) .
P3 C40 P4 93.65(10) .
P3 C40 H40A 113.0 .
P4 C40 H40A 113.0 .
P3 C40 H40B 113.0 .
P4 C40 H40B 113.0 .
H40A C40 H40B 110.4 .
C46 C41 C42 120.5(2) .
C46 C41 H41A 119.8 .
C42 C41 H41A 119.8 .
C43 C42 C41 120.3(2) .
C43 C42 H42A 119.9 .
C41 C42 H42A 119.9 .
C42 C43 C44 119.9(2) .
C42 C43 H43A 120.0 .
C44 C43 H43A 120.0 .
C43 C44 C45 120.0(2) .
C43 C44 H44A 120.0 .
C45 C44 H44A 120.0 .
C44 C45 C46 120.7(2) .
C44 C45 H45A 119.7 .
C46 C45 H45A 119.7 .
C41 C46 C45 118.6(2) .
C41 C46 P4 122.26(17) .
C45 C46 P4 119.02(17) .
C48 C47 C52 120.7(2) .
C48 C47 H47A 119.6 .
C52 C47 H47A 119.6 .
C49 C48 C47 120.0(2) .
C49 C48 H48A 120.0 .
C47 C48 H48A 120.0 .
C50 C49 C48 120.1(2) .
C50 C49 H49A 120.0 .
C48 C49 H49A 120.0 .
C49 C50 C51 120.1(2) .
C49 C50 H50A 120.0 .
C51 C50 H50A 120.0 .
C50 C51 C52 120.7(2) .
C50 C51 H51A 119.7 .
C52 C51 H51A 119.7 .
C51 C52 C47 118.4(2) .
C51 C52 P4 119.09(17) .
C47 C52 P4 122.20(17) .
O1 C53 Mn1 179.6(2) .
F1 C54 C59 118.7(4) .
F1 C54 C55 119.1(4) .
C59 C54 C55 122.2(3) .
C56 C55 C54 116.0(3) .
C56 C55 H55A 122.0 .
C54 C55 H55A 122.0 .
C57 C56 C55 120.9(3) .
C57 C56 H56A 119.5 .
C55 C56 H56A 119.5 .
C58 C57 C56 121.4(4) .
C58 C57 H57A 119.3 .
C56 C57 H57A 119.3 .
C57 C58 C59 120.7(4) .
C57 C58 H58A 119.6 .
C59 C58 H58A 119.6 .
C58 C59 C54 118.7(3) .
C58 C59 H59A 120.6 .
C54 C59 H59A 120.6 .
F2 C60 C61 120.5(4) .
F2 C60 C62 117.9(4) .
C61 C60 C62 121.6(4) .
F2 C60 H60A 1.3 .
C61 C60 H60A 119.2 .
C62 C60 H60A 119.2 .
C62 C61 C60 118.8(4) 2_576
C62 C61 H61A 120.6 2_576
C60 C61 H61A 120.6 .
C61 C62 C60 119.7(3) 2_576
C61 C62 H62A 120.2 2_576
C60 C62 H62A 120.2 .

loop_
_geom_bond_atom_site_label_1
_geom_bond_atom_site_label_2
_geom_bond_distance
_geom_bond_site_symmetry_2
Mn1 C53 1.776(3) .
Mn1 P2 2.2816(6) .
Mn1 P1 2.2892(6) .
Mn1 P3 2.3264(6) .
Mn1 P4 2.3321(6) .
Mn1 Br1 2.5770(4) .
F1 C54 1.346(4) .
F2 C60 1.281(5) .
N1 C15 1.467(3) .
N1 C13 1.471(3) .
N1 C14 1.471(3) .
O1 C53 1.084(3) .
P1 C12 1.828(2) .
P1 C6 1.854(2) .
P1 C13 1.853(2) .
P2 C27 1.832(2) .
P2 C21 1.848(2) .
P2 C15 1.862(2) .
P3 C33 1.840(2) .
P3 C39 1.839(2) .
P3 C40 1.846(2) .
P3 P4 2.6943(8) .
P4 C52 1.825(2) .
P4 C46 1.842(2) .
P4 C40 1.849(2) .
C1 C6 1.389(3) .
C1 C2 1.390(3) .
C1 H1A 0.9500 .
C2 C3 1.386(3) .
C2 H2A 0.9500 .
C3 C4 1.386(3) .
C3 H3A 0.9500 .
C4 C5 1.390(3) .
C4 H4A 0.9500 .
C5 C6 1.400(3) .
C5 H5A 0.9500 .
C7 C8 1.383(3) .
C7 C12 1.399(3) .
C7 H7A 0.9500 .
C8 C9 1.390(4) .
C8 H8A 0.9500 .
C9 C10 1.380(4) .
C9 H9A 0.9500 .
C10 C11 1.388(3) .
C10 H10A 0.9500 .
C11 C12 1.399(3) .
C11 H11A 0.9500 .
C13 H13A 0.9900 .
C13 H13B 0.9900 .
C14 H14A 0.9800 .
C14 H14B 0.9800 .
C14 H14C 0.9800 .
C15 H15A 0.9900 .
C15 H15B 0.9900 .
C16 C17 1.387(3) .
C16 C21 1.396(3) .
C16 H16A 0.9500 .
C17 C18 1.385(4) .
C17 H17A 0.9500 .
C18 C19 1.383(4) .
C18 H18A 0.9500 .
C19 C20 1.388(3) .
C19 H19A 0.9500 .
C20 C21 1.393(3) .
C20 H20A 0.9500 .
C22 C23 1.392(3) .
C22 C27 1.394(3) .
C22 H22A 0.9500 .
C23 C24 1.383(4) .
C23 H23A 0.9500 .
C24 C25 1.380(4) .
C24 H24A 0.9500 .
C25 C26 1.384(3) .
C25 H25A 0.9500 .
C26 C27 1.402(3) .
C26 H26A 0.9500 .
C28 C29 1.392(3) .
C28 C33 1.393(3) .
C28 H28A 0.9500 .
C29 C30 1.379(3) .
C29 H29A 0.9500 .
C30 C31 1.385(4) .
C30 H30A 0.9500 .
C31 C32 1.391(3) .
C31 H31A 0.9500 .
C32 C33 1.397(3) .
C32 H32A 0.9500 .
C34 C35 1.390(3) .
C34 C39 1.398(3) .
C34 H34A 0.9500 .
C35 C36 1.382(4) .
C35 H35A 0.9500 .
C36 C37 1.390(4) .
C36 H36A 0.9500 .
C37 C38 1.388(3) .
C37 H37A 0.9500 .
C38 C39 1.398(3) .
C38 H38A 0.9500 .
C40 H40A 0.9900 .
C40 H40B 0.9900 .
C41 C46 1.393(3) .
C41 C42 1.394(3) .
C41 H41A 0.9500 .
C42 C43 1.383(4) .
C42 H42A 0.9500 .
C43 C44 1.388(4) .
C43 H43A 0.9500 .
C44 C45 1.387(3) .
C44 H44A 0.9500 .
C45 C46 1.402(3) .
C45 H45A 0.9500 .
C47 C48 1.387(3) .
C47 C52 1.399(3) .
C47 H47A 0.9500 .
C48 C49 1.383(4) .
C48 H48A 0.9500 .
C49 C50 1.384(4) .
C49 H49A 0.9500 .
C50 C51 1.387(3) .
C50 H50A 0.9500 .
C51 C52 1.395(3) .
C51 H51A 0.9500 .
C54 C59 1.355(5) .
C54 C55 1.384(5) .
C55 C56 1.374(5) .
C55 H55A 0.9500 .
C56 C57 1.345(5) .
C56 H56A 0.9500 .
C57 C58 1.323(6) .
C57 H57A 0.9500 .
C58 C59 1.345(5) .
C58 H58A 0.9500 .
C59 H59A 0.9500 .
C60 C61 1.377(5) .
C60 C62 1.390(5) .
C60 H60A 0.9500 .
C61 C62 1.368(5) 2_576
C61 H61A 0.9500 .
C62 C61 1.368(5) 2_576
C62 H62A 0.9500 .
